data_7228413
loop_
_publ_author_name
'Chan, Chieh-Kai'
'Wang, Heui-Sin'
'Tsai, Yu-Lin'
'Chang, Meng-Yang'

_publ_section_title
;
 Metal triflate promoted synthesis of naphthalenes
;
_journal_issue 47
_journal_name_full 'RSC Adv.'
_journal_page_first 29321
_journal_paper_doi 10.1039/C7RA04960A
_journal_volume 7
_journal_year 2017
_chemical_formula_sum 'C24 H20 O2'
_chemical_formula_weight 340.40
_space_group_crystal_system triclinic
_space_group_IT_number 2
_space_group_name_Hall '-P 1'
_space_group_name_H-M_alt 'P -1'
_symmetry_space_group_name_Hall '-P 1'
_symmetry_space_group_name_H-M 'P -1'
_atom_sites_solution_hydrogens geom
_audit_block_doi 10.5517/ccdc.csd.cc1n4f6f
_audit_creation_method SHELXL-2014/6
_audit_update_record
;
2016-12-20 deposited with the CCDC.
2017-05-30 downloaded from the CCDC.
;
_cell_angle_alpha 106.574(2)
_cell_angle_beta 94.682(2)
_cell_angle_gamma 104.105(2)
_cell_formula_units_Z 2
_cell_length_a 6.6111(3)
_cell_length_b 9.8830(5)
_cell_length_c 14.4700(8)
_cell_measurement_reflns_used 4572
_cell_measurement_temperature 100(2)
_cell_measurement_theta_max 26.2864
_cell_measurement_theta_min 2.2393
_cell_volume 867.14(8)
_computing_cell_refinement 'SAINT V8.34A (Bruker AXS Inc., 2013)'
_computing_data_collection 'Bruker APEX2'
_computing_data_reduction 'SAINT V8.34A (Bruker AXS Inc., 2013)'
_computing_molecular_graphics 'Bruker SHELXTL'
_computing_publication_material 'Bruker SHELXTL'
_computing_structure_refinement 'SHELXL-2014/6 (Sheldrick, 2014)'
_diffrn_ambient_temperature 100(2)
_diffrn_detector_area_resol_mean 8.3333
_diffrn_measured_fraction_theta_full 0.997
_diffrn_measured_fraction_theta_max 0.995
_diffrn_measurement_device_type 'Bruker APEX-II CCD'
_diffrn_measurement_method '\f and \w scans'
_diffrn_radiation_type MoK\a
_diffrn_radiation_wavelength 0.71073
_diffrn_reflns_av_R_equivalents 0.0262
_diffrn_reflns_av_unetI/netI 0.0266
_diffrn_reflns_Laue_measured_fraction_full 0.997
_diffrn_reflns_Laue_measured_fraction_max 0.995
_diffrn_reflns_limit_h_max 8
_diffrn_reflns_limit_h_min -7
_diffrn_reflns_limit_k_max 10
_diffrn_reflns_limit_k_min -12
_diffrn_reflns_limit_l_max 18
_diffrn_reflns_limit_l_min -17
_diffrn_reflns_number 11883
_diffrn_reflns_point_group_measured_fraction_full 0.997
_diffrn_reflns_point_group_measured_fraction_max 0.995
_diffrn_reflns_theta_full 25.242
_diffrn_reflns_theta_max 26.356
_diffrn_reflns_theta_min 1.488
_exptl_absorpt_coefficient_mu 0.082
_exptl_absorpt_correction_T_max 0.9485
_exptl_absorpt_correction_T_min 0.8919
_exptl_absorpt_correction_type multi-scan
_exptl_absorpt_process_details 'SADABS V2014/4 (Bruker AXS Inc.)'
_exptl_crystal_colour Colorless
_exptl_crystal_density_diffrn 1.304
_exptl_crystal_density_meas ?
_exptl_crystal_density_method 'not measured'
_exptl_crystal_description Lump
_exptl_crystal_F_000 360
_exptl_crystal_size_max 0.12
_exptl_crystal_size_mid 0.10
_exptl_crystal_size_min 0.10
_refine_diff_density_max 0.231
_refine_diff_density_min -0.211
_refine_diff_density_rms 0.049
_refine_ls_extinction_method none
_refine_ls_goodness_of_fit_ref 1.072
_refine_ls_hydrogen_treatment constr
_refine_ls_matrix_type full
_refine_ls_number_parameters 237
_refine_ls_number_reflns 3534
_refine_ls_number_restraints 0
_refine_ls_restrained_S_all 1.072
_refine_ls_R_factor_all 0.0460
_refine_ls_R_factor_gt 0.0386
_refine_ls_shift/su_max 0.001
_refine_ls_shift/su_mean 0.000
_refine_ls_structure_factor_coef Fsqd
_refine_ls_weighting_details 'w=1/[\s^2^(Fo^2^)+(0.0667P)^2^+0.2269P] where P=(Fo^2^+2Fc^2^)/3'
_refine_ls_weighting_scheme calc
_refine_ls_wR_factor_gt 0.1084
_refine_ls_wR_factor_ref 0.1231
_reflns_Friedel_coverage 0.000
_reflns_number_gt 3032
_reflns_number_total 3534
_reflns_threshold_expression 'I > 2\s(I)'
_cod_data_source_file c7ra04960a2.cif
_cod_data_source_block 161104LT_0m
_cod_depositor_comments
;
The following automatic conversions were performed:

'_exptl_crystal_density_meas' value 'not measured' was changed to '?'
- the value is perceived as not measured.

Automatic conversion script
Id: cif_fix_values 4973 2017-02-22 13:04:09Z antanas 
;
_cod_database_code 7228413
_shelx_space_group_comment
;
The symmetry employed for this shelxl refinement is uniquely defined
by the following loop, which should always be used as a source of
symmetry information in preference to the above space-group names.
They are only intended as comments.
;
_shelxl_version_number 2014/6

loop_
_space_group_symop_operation_xyz
'x, y, z'
'-x, -y, -z'

loop_
_atom_site_label
_atom_site_type_symbol
_atom_site_fract_x
_atom_site_fract_y
_atom_site_fract_z
_atom_site_U_iso_or_equiv
_atom_site_adp_type
_atom_site_occupancy
_atom_site_site_symmetry_order
_atom_site_calc_flag
_atom_site_refinement_flags_posn
_atom_site_refinement_flags_adp
O1 O 1.17578(14) 0.55358(10) 1.34737(6) 0.0187(2) Uani 1 1 d . .
O2 O 1.46614(14) 0.58270(10) 1.22881(6) 0.0194(2) Uani 1 1 d . .
C1 C 0.8007(2) -0.22537(15) 0.44556(10) 0.0258(3) Uani 1 1 d . .
H1 H 0.7768 -0.2859 0.3794 0.031 Uiso 1 1 calc R U
C2 C 0.9956(2) -0.18996(15) 0.50302(10) 0.0234(3) Uani 1 1 d . .
H16 H 1.1063 -0.2252 0.4760 0.028 Uiso 1 1 calc R U
C3 C 1.0297(2) -0.10308(14) 0.59997(9) 0.0187(3) Uani 1 1 d . .
H17 H 1.1643 -0.0791 0.6388 0.022 Uiso 1 1 calc R U
C4 C 0.8692(2) -0.05027(13) 0.64148(9) 0.0157(3) Uani 1 1 d . .
C5 C 0.90586(19) 0.03939(13) 0.74600(9) 0.0150(3) Uani 1 1 d . .
C6 C 1.04296(19) 0.01541(14) 0.81475(9) 0.0165(3) Uani 1 1 d . .
H18 H 1.1123 -0.0590 0.7939 0.020 Uiso 1 1 calc R U
C7 C 1.07950(19) 0.09822(14) 0.91266(9) 0.0163(3) Uani 1 1 d . .
H19 H 1.1744 0.0803 0.9577 0.020 Uiso 1 1 calc R U
C8 C 0.97890(19) 0.20755(13) 0.94611(9) 0.0145(3) Uani 1 1 d . .
C9 C 1.02300(19) 0.29767(13) 1.05139(9) 0.0144(3) Uani 1 1 d . .
C10 C 0.86750(19) 0.28418(13) 1.11349(9) 0.0144(3) Uani 1 1 d . .
C11 C 0.92334(19) 0.36909(14) 1.21450(9) 0.0154(3) Uani 1 1 d . .
C12 C 1.1281(2) 0.46780(14) 1.25029(9) 0.0155(3) Uani 1 1 d . .
C13 C 1.2852(2) 0.49218(16) 1.40778(10) 0.0240(3) Uani 1 1 d . .
H3 H 1.2035 0.3909 1.3986 0.036 Uiso 1 1 calc R U
H2 H 1.3019 0.5511 1.4765 0.036 Uiso 1 1 calc R U
H20 H 1.4248 0.4928 1.3894 0.036 Uiso 1 1 calc R U
C14 C 0.6607(2) 0.18595(14) 1.07980(9) 0.0168(3) Uani 1 1 d . .
H7 H 0.6203 0.1294 1.0127 0.020 Uiso 1 1 calc R U
C15 C 0.5187(2) 0.17162(14) 1.14267(10) 0.0189(3) Uani 1 1 d . .
H6 H 0.3819 0.1046 1.1190 0.023 Uiso 1 1 calc R U
C16 C 0.5747(2) 0.25584(15) 1.24242(10) 0.0192(3) Uani 1 1 d . .
H5 H 0.4753 0.2452 1.2855 0.023 Uiso 1 1 calc R U
C17 C 0.7711(2) 0.35265(14) 1.27749(9) 0.0180(3) Uani 1 1 d . .
H4 H 0.8063 0.4096 1.3447 0.022 Uiso 1 1 calc R U
C18 C 1.22125(19) 0.39393(14) 1.08977(9) 0.0153(3) Uani 1 1 d . .
H8 H 1.3247 0.4015 1.0483 0.018 Uiso 1 1 calc R U
C19 C 1.27476(19) 0.48139(14) 1.18877(9) 0.0155(3) Uani 1 1 d . .
C20 C 1.6174(2) 0.60263(15) 1.16538(10) 0.0204(3) Uani 1 1 d . .
H10 H 1.6505 0.5096 1.1366 0.031 Uiso 1 1 calc R U
H11 H 1.7467 0.6778 1.2027 0.031 Uiso 1 1 calc R U
H9 H 1.5590 0.6341 1.1132 0.031 Uiso 1 1 calc R U
C21 C 0.8061(2) 0.14960(14) 0.77963(9) 0.0182(3) Uani 1 1 d . .
H12 H 0.7129 0.1688 0.7346 0.022 Uiso 1 1 calc R U
C22 C 0.8412(2) 0.23120(15) 0.87781(9) 0.0183(3) Uani 1 1 d . .
H13 H 0.7702 0.3046 0.8990 0.022 Uiso 1 1 calc R U
C23 C 0.6409(2) -0.17238(15) 0.48471(10) 0.0248(3) Uani 1 1 d . .
H15 H 0.5077 -0.1955 0.4450 0.030 Uiso 1 1 calc R U
C24 C 0.6741(2) -0.08554(15) 0.58185(9) 0.0196(3) Uani 1 1 d . .
H14 H 0.5632 -0.0497 0.6081 0.024 Uiso 1 1 calc R U

loop_
_atom_site_aniso_label
_atom_site_aniso_U_11
_atom_site_aniso_U_22
_atom_site_aniso_U_33
_atom_site_aniso_U_23
_atom_site_aniso_U_13
_atom_site_aniso_U_12
O1 0.0240(5) 0.0171(5) 0.0114(4) -0.0001(4) 0.0013(4) 0.0051(4)
O2 0.0167(5) 0.0194(5) 0.0167(5) 0.0025(4) 0.0025(4) -0.0010(4)
C1 0.0408(8) 0.0165(7) 0.0129(6) 0.0018(5) 0.0040(6) -0.0012(6)
C2 0.0331(8) 0.0179(7) 0.0198(7) 0.0056(5) 0.0111(6) 0.0064(6)
C3 0.0210(7) 0.0156(6) 0.0178(7) 0.0049(5) 0.0033(5) 0.0026(5)
C4 0.0191(6) 0.0118(6) 0.0146(6) 0.0051(5) 0.0030(5) 0.0003(5)
C5 0.0132(6) 0.0146(6) 0.0146(6) 0.0037(5) 0.0026(5) 0.0003(5)
C6 0.0184(6) 0.0143(6) 0.0171(6) 0.0036(5) 0.0039(5) 0.0064(5)
C7 0.0169(6) 0.0164(6) 0.0155(6) 0.0048(5) 0.0012(5) 0.0055(5)
C8 0.0151(6) 0.0132(6) 0.0143(6) 0.0039(5) 0.0035(5) 0.0022(5)
C9 0.0184(6) 0.0120(6) 0.0136(6) 0.0040(5) 0.0016(5) 0.0059(5)
C10 0.0178(6) 0.0117(6) 0.0150(6) 0.0047(5) 0.0026(5) 0.0061(5)
C11 0.0182(6) 0.0133(6) 0.0163(6) 0.0053(5) 0.0034(5) 0.0064(5)
C12 0.0210(6) 0.0125(6) 0.0127(6) 0.0022(5) 0.0022(5) 0.0062(5)
C13 0.0316(8) 0.0212(7) 0.0166(7) 0.0063(6) -0.0007(6) 0.0039(6)
C14 0.0187(6) 0.0142(6) 0.0168(6) 0.0033(5) 0.0012(5) 0.0059(5)
C15 0.0160(6) 0.0174(7) 0.0227(7) 0.0063(5) 0.0021(5) 0.0041(5)
C16 0.0198(7) 0.0199(7) 0.0210(7) 0.0080(5) 0.0078(5) 0.0076(5)
C17 0.0226(7) 0.0171(7) 0.0160(6) 0.0050(5) 0.0053(5) 0.0083(5)
C18 0.0171(6) 0.0156(6) 0.0144(6) 0.0050(5) 0.0049(5) 0.0056(5)
C19 0.0170(6) 0.0120(6) 0.0166(6) 0.0043(5) 0.0004(5) 0.0035(5)
C20 0.0171(6) 0.0225(7) 0.0202(7) 0.0069(6) 0.0032(5) 0.0028(5)
C21 0.0185(6) 0.0207(7) 0.0162(6) 0.0063(5) 0.0002(5) 0.0068(5)
C22 0.0208(7) 0.0180(7) 0.0179(7) 0.0041(5) 0.0040(5) 0.0100(5)
C23 0.0280(7) 0.0222(7) 0.0176(7) 0.0074(6) -0.0027(6) -0.0040(6)
C24 0.0204(7) 0.0190(7) 0.0175(7) 0.0066(5) 0.0025(5) 0.0013(5)

loop_
_atom_type_symbol
_atom_type_description
_atom_type_scat_dispersion_real
_atom_type_scat_dispersion_imag
_atom_type_scat_source
C C 0.0033 0.0016 'International Tables Vol C Tables 4.2.6.8 and 6.1.1.4'
H H 0.0000 0.0000 'International Tables Vol C Tables 4.2.6.8 and 6.1.1.4'
O O 0.0106 0.0060 'International Tables Vol C Tables 4.2.6.8 and 6.1.1.4'

loop_
_geom_angle_atom_site_label_1
_geom_angle_atom_site_label_2
_geom_angle_atom_site_label_3
_geom_angle
C12 O1 C13 112.64(9)
C19 O2 C20 117.55(10)
C23 C1 C2 119.81(12)
C23 C1 H1 120.1
C2 C1 H1 120.1
C1 C2 C3 120.10(13)
C1 C2 H16 120.0
C3 C2 H16 120.0
C2 C3 C4 121.04(12)
C2 C3 H17 119.5
C4 C3 H17 119.5
C3 C4 C24 118.03(12)
C3 C4 C5 120.53(11)
C24 C4 C5 121.44(11)
C21 C5 C6 117.65(11)
C21 C5 C4 121.92(11)
C6 C5 C4 120.43(11)
C7 C6 C5 121.26(11)
C7 C6 H18 119.4
C5 C6 H18 119.4
C6 C7 C8 120.98(11)
C6 C7 H19 119.5
C8 C7 H19 119.5
C7 C8 C22 117.90(11)
C7 C8 C9 120.34(11)
C22 C8 C9 121.74(11)
C18 C9 C10 119.41(11)
C18 C9 C8 118.84(11)
C10 C9 C8 121.73(11)
C14 C10 C9 122.80(11)
C14 C10 C11 118.39(11)
C9 C10 C11 118.78(11)
C12 C11 C17 121.19(12)
C12 C11 C10 119.74(12)
C17 C11 C10 119.07(12)
C19 C12 O1 120.59(11)
C19 C12 C11 120.60(11)
O1 C12 C11 118.78(11)
O1 C13 H3 109.5
O1 C13 H2 109.5
H3 C13 H2 109.5
O1 C13 H20 109.5
H3 C13 H20 109.5
H2 C13 H20 109.5
C15 C14 C10 121.02(12)
C15 C14 H7 119.5
C10 C14 H7 119.5
C14 C15 C16 120.35(12)
C14 C15 H6 119.8
C16 C15 H6 119.8
C17 C16 C15 120.44(12)
C17 C16 H5 119.8
C15 C16 H5 119.8
C16 C17 C11 120.72(12)
C16 C17 H4 119.6
C11 C17 H4 119.6
C9 C18 C19 121.94(12)
C9 C18 H8 119.0
C19 C18 H8 119.0
O2 C19 C12 116.68(11)
O2 C19 C18 123.84(11)
C12 C19 C18 119.48(11)
O2 C20 H10 109.5
O2 C20 H11 109.5
H10 C20 H11 109.5
O2 C20 H9 109.5
H10 C20 H9 109.5
H11 C20 H9 109.5
C22 C21 C5 120.96(11)
C22 C21 H12 119.5
C5 C21 H12 119.5
C21 C22 C8 121.25(11)
C21 C22 H13 119.4
C8 C22 H13 119.4
C1 C23 C24 120.31(13)
C1 C23 H15 119.8
C24 C23 H15 119.8
C23 C24 C4 120.71(13)
C23 C24 H14 119.6
C4 C24 H14 119.6

loop_
_geom_bond_atom_site_label_1
_geom_bond_atom_site_label_2
_geom_bond_distance
O1 C12 1.3818(14)
O1 C13 1.4384(15)
O2 C19 1.3679(15)
O2 C20 1.4277(16)
C1 C23 1.382(2)
C1 C2 1.383(2)
C1 H1 0.9500
C2 C3 1.3867(18)
C2 H16 0.9500
C3 C4 1.3982(18)
C3 H17 0.9500
C4 C24 1.3988(17)
C4 C5 1.4840(17)
C5 C21 1.3995(18)
C5 C6 1.3998(17)
C6 C7 1.3862(17)
C6 H18 0.9500
C7 C8 1.3960(17)
C7 H19 0.9500
C8 C22 1.3960(17)
C8 C9 1.4918(16)
C9 C18 1.3796(18)
C9 C10 1.4263(18)
C10 C14 1.4228(18)
C10 C11 1.4275(17)
C11 C12 1.4163(18)
C11 C17 1.4230(18)
C12 C19 1.3771(19)
C13 H3 0.9800
C13 H2 0.9800
C13 H20 0.9800
C14 C15 1.3697(19)
C14 H7 0.9500
C15 C16 1.4108(18)
C15 H6 0.9500
C16 C17 1.3669(19)
C16 H5 0.9500
C17 H4 0.9500
C18 C19 1.4093(17)
C18 H8 0.9500
C20 H10 0.9800
C20 H11 0.9800
C20 H9 0.9800
C21 C22 1.3870(18)
C21 H12 0.9500
C22 H13 0.9500
C23 C24 1.3893(19)
C23 H15 0.9500
C24 H14 0.9500
